data_2217478
loop_
_publ_author_name
'Lee, Eun Yong'
'Park, Byeong Kwon'
'Kim, Cheal'
'Kim, Sung-Jin'
'Kim, Youngmee'

_publ_section_title
;
 Tetra-\m-benzoato-bis[(quinoxaline)copper(II)]
;
_journal_coeditor_code DN2301
_journal_issue 2
_journal_name_full 'Acta Crystallographica Section E'
_journal_page_first m286
_journal_page_last m286
_journal_paper_doi 10.1107/S1600536807067876
_journal_volume 64
_journal_year 2008
_chemical_formula_iupac '[Cu2 (C7 H5 O2)4 (C8 H6 N2)2]'
_chemical_formula_moiety 'C44 H32 Cu2 N4 O8'
_chemical_formula_sum 'C44 H32 Cu2 N4 O8'
_chemical_formula_weight 871.82
_chemical_name_systematic
;
Tetra-\m-benzoato-bis[(quinoxaline)copper(II)]
;
_space_group_IT_number 2
_symmetry_cell_setting triclinic
_symmetry_space_group_name_Hall '-P 1'
_symmetry_space_group_name_H-M 'P -1'
_atom_sites_solution_hydrogens geom
_atom_sites_solution_primary direct
_atom_sites_solution_secondary difmap
_audit_creation_method SHELXTL
_cell_angle_alpha 65.459(2)
_cell_angle_beta 73.063(3)
_cell_angle_gamma 82.142(3)
_cell_formula_units_Z 1
_cell_length_a 10.1423(16)
_cell_length_b 10.3400(17)
_cell_length_c 10.5148(17)
_cell_measurement_reflns_used 2414
_cell_measurement_temperature 293(2)
_cell_measurement_theta_max 27.15
_cell_measurement_theta_min 2.40
_cell_volume 959.4(3)
_computing_cell_refinement 'SAINT (Bruker, 1997)'
_computing_data_collection 'SMART (Bruker, 1997)'
_computing_data_reduction 'SAINT (Bruker, 1997)'
_computing_molecular_graphics 'SHELXTL (Bruker, 1998)'
_computing_publication_material 'SHELXTL (Bruker, 1998)'
_computing_structure_refinement 'SHELXL97 (Sheldrick, 1997)'
_computing_structure_solution 'SHELXS97 (Sheldrick, 1997)'
_diffrn_ambient_temperature 293(2)
_diffrn_measured_fraction_theta_full 0.973
_diffrn_measured_fraction_theta_max 0.973
_diffrn_measurement_device_type 'Bruker SMART CCD area-detector'
_diffrn_measurement_method '\f and \w'
_diffrn_radiation_monochromator graphite
_diffrn_radiation_source 'fine-focus sealed tube'
_diffrn_radiation_type MoK\a
_diffrn_radiation_wavelength 0.71073
_diffrn_reflns_av_R_equivalents 0.0307
_diffrn_reflns_av_sigmaI/netI 0.0471
_diffrn_reflns_limit_h_max 12
_diffrn_reflns_limit_h_min -6
_diffrn_reflns_limit_k_max 12
_diffrn_reflns_limit_k_min -12
_diffrn_reflns_limit_l_max 12
_diffrn_reflns_limit_l_min -11
_diffrn_reflns_number 5377
_diffrn_reflns_theta_full 25.99
_diffrn_reflns_theta_max 25.99
_diffrn_reflns_theta_min 2.10
_exptl_absorpt_coefficient_mu 1.170
_exptl_absorpt_correction_type none
_exptl_crystal_colour blue
_exptl_crystal_density_diffrn 1.509
_exptl_crystal_density_method 'not measured'
_exptl_crystal_description block
_exptl_crystal_F_000 446
_exptl_crystal_size_max 0.15
_exptl_crystal_size_mid 0.10
_exptl_crystal_size_min 0.08
_refine_diff_density_max 0.275
_refine_diff_density_min -0.410
_refine_ls_extinction_method none
_refine_ls_goodness_of_fit_ref 0.964
_refine_ls_hydrogen_treatment constr
_refine_ls_matrix_type full
_refine_ls_number_parameters 262
_refine_ls_number_reflns 3668
_refine_ls_number_restraints 0
_refine_ls_restrained_S_all 0.964
_refine_ls_R_factor_all 0.0396
_refine_ls_R_factor_gt 0.0325
_refine_ls_shift/su_max 0.002
_refine_ls_shift/su_mean 0.000
_refine_ls_structure_factor_coef Fsqd
_refine_ls_weighting_details 'calc w=1/[\s^2^(Fo^2^)+(0.0403P)^2^] where P=(Fo^2^+2Fc^2^)/3'
_refine_ls_weighting_scheme calc
_refine_ls_wR_factor_gt 0.0781
_refine_ls_wR_factor_ref 0.0795
_reflns_number_gt 2983
_reflns_number_total 3668
_reflns_threshold_expression I>2\s(I)
_cod_data_source_file dn2301.cif
_cod_data_source_block I
_cod_depositor_comments
;
The following automatic conversions were performed:
'_symmetry_cell_setting' value 'Triclinic' changed to 'triclinic'
according to '/home/saulius/struct/CIF-dictionaries/cif_core.dic'
dictionary named 'cif_core.dic' version 2.4.1 from 2010-06-29.

Automatic conversion script
Id: cif_fix_enum 1527 2010-12-29 10:47:43Z saulius 

The following automatic conversions were performed:

'_symmetry_cell_setting' value 'Triclinic' changed to 'triclinic'
according to /home/saulius/struct/CIF-dictionaries/cif_core.dic
dictionary named 'cif_core.dic' version 2.4.1 from 2010-06-29.

Automatic conversion script
Id: cif_fix_values 1715 2011-07-08 13:25:40Z adriana 
;
_cod_database_code 2217478
_cod_database_fobs_code 2217478

loop_
_symmetry_equiv_pos_as_xyz
'x, y, z'
'-x, -y, -z'

loop_
_atom_site_type_symbol
_atom_site_label
_atom_site_fract_x
_atom_site_fract_y
_atom_site_fract_z
_atom_site_U_iso_or_equiv
_atom_site_adp_type
_atom_site_calc_flag
_atom_site_refinement_flags
_atom_site_occupancy
Cu Cu1 1.11111(3) 0.47628(3) 0.40624(3) 0.03419(11) Uani d . 1
O O11 0.99508(16) 0.32526(17) 0.43180(19) 0.0499(5) Uani d . 1
O O12 1.18983(16) 0.63828(16) 0.40754(17) 0.0440(4) Uani d . 1
C C11 0.8752(2) 0.2967(2) 0.5137(2) 0.0369(5) Uani d . 1
C C12 0.8048(2) 0.1757(2) 0.5189(2) 0.0351(5) Uani d . 1
C C13 0.8728(3) 0.0988(3) 0.4383(3) 0.0492(6) Uani d . 1
H H13 0.9618 0.1230 0.3800 0.059 Uiso calc R 1
C C14 0.8095(3) -0.0143(3) 0.4433(3) 0.0568(7) Uani d . 1
H H14 0.8564 -0.0666 0.3897 0.068 Uiso calc R 1
C C15 0.6776(3) -0.0490(3) 0.5274(3) 0.0498(7) Uani d . 1
H H15 0.6349 -0.1247 0.5306 0.060 Uiso calc R 1
C C16 0.6087(3) 0.0279(3) 0.6069(3) 0.0470(6) Uani d . 1
H H16 0.5191 0.0044 0.6637 0.056 Uiso calc R 1
C C17 0.6716(2) 0.1398(2) 0.6030(2) 0.0408(6) Uani d . 1
H H17 0.6243 0.1916 0.6572 0.049 Uiso calc R 1
O O21 1.02164(17) 0.60977(18) 0.25640(18) 0.0495(4) Uani d . 1
O O22 1.16461(17) 0.35143(16) 0.58557(17) 0.0452(4) Uani d . 1
C C21 0.9089(2) 0.6714(2) 0.2873(2) 0.0370(5) Uani d . 1
C C22 0.8591(2) 0.7841(2) 0.1645(2) 0.0382(5) Uani d . 1
C C23 0.7344(3) 0.8541(3) 0.1901(3) 0.0535(7) Uani d . 1
H H23 0.6771 0.8249 0.2837 0.064 Uiso calc R 1
C C24 0.6936(3) 0.9660(3) 0.0797(3) 0.0694(9) Uani d . 1
H H24 0.6096 1.0123 0.0993 0.083 Uiso calc R 1
C C25 0.7761(4) 1.0094(3) -0.0586(3) 0.0678(9) Uani d . 1
H H25 0.7497 1.0866 -0.1329 0.081 Uiso calc R 1
C C26 0.8975(3) 0.9385(3) -0.0869(3) 0.0666(8) Uani d . 1
H H26 0.9523 0.9660 -0.1815 0.080 Uiso calc R 1
C C27 0.9401(3) 0.8263(3) 0.0233(3) 0.0540(7) Uani d . 1
H H27 1.0232 0.7791 0.0026 0.065 Uiso calc R 1
N N31 1.28562(19) 0.41356(19) 0.25284(19) 0.0354(4) Uani d . 1
N N32 1.4763(2) 0.2919(2) 0.0746(2) 0.0522(6) Uani d . 1
C C31 1.2485(3) 0.3591(3) 0.1760(3) 0.0457(6) Uani d . 1
H H31 1.1554 0.3601 0.1804 0.055 Uiso calc R 1
C C32 1.3443(3) 0.2991(3) 0.0868(3) 0.0519(7) Uani d . 1
H H32 1.3115 0.2631 0.0344 0.062 Uiso calc R 1
C C33 1.5184(2) 0.3494(2) 0.1517(3) 0.0443(6) Uani d . 1
C C34 1.6606(3) 0.3475(3) 0.1428(3) 0.0615(8) Uani d . 1
H H34 1.7237 0.3059 0.0862 0.074 Uiso calc R 1
C C35 1.7047(3) 0.4059(3) 0.2163(3) 0.0684(9) Uani d . 1
H H35 1.7984 0.4048 0.2089 0.082 Uiso calc R 1
C C36 1.6121(3) 0.4678(3) 0.3030(3) 0.0608(8) Uani d . 1
H H36 1.6448 0.5078 0.3523 0.073 Uiso calc R 1
C C37 1.4736(3) 0.4702(3) 0.3163(3) 0.0468(6) Uani d . 1
H H37 1.4124 0.5106 0.3753 0.056 Uiso calc R 1
C C38 1.4240(2) 0.4112(2) 0.2406(2) 0.0363(5) Uani d . 1

loop_
_atom_site_aniso_label
_atom_site_aniso_U_11
_atom_site_aniso_U_22
_atom_site_aniso_U_33
_atom_site_aniso_U_12
_atom_site_aniso_U_13
_atom_site_aniso_U_23
Cu1 0.03083(17) 0.03639(17) 0.04054(18) -0.00078(11) -0.00605(12) -0.02234(13)
O11 0.0379(10) 0.0541(11) 0.0676(12) -0.0115(8) 0.0016(9) -0.0407(9)
O12 0.0422(10) 0.0443(10) 0.0528(10) -0.0082(8) -0.0025(8) -0.0307(8)
C11 0.0375(14) 0.0357(13) 0.0414(13) -0.0001(11) -0.0138(12) -0.0168(11)
C12 0.0380(13) 0.0327(12) 0.0396(13) -0.0006(10) -0.0150(11) -0.0159(10)
C13 0.0387(14) 0.0505(15) 0.0651(17) -0.0080(12) -0.0026(13) -0.0344(14)
C14 0.0577(18) 0.0534(17) 0.0745(19) -0.0017(14) -0.0120(15) -0.0430(15)
C15 0.0589(18) 0.0380(14) 0.0593(16) -0.0103(12) -0.0237(14) -0.0174(12)
C16 0.0423(15) 0.0473(15) 0.0485(15) -0.0119(12) -0.0099(12) -0.0141(12)
C17 0.0433(14) 0.0411(14) 0.0403(13) -0.0041(11) -0.0112(11) -0.0172(11)
O21 0.0420(10) 0.0636(11) 0.0481(10) 0.0139(9) -0.0157(8) -0.0291(9)
O22 0.0435(10) 0.0467(10) 0.0421(10) 0.0063(8) -0.0103(8) -0.0171(8)
C21 0.0380(14) 0.0378(13) 0.0463(14) -0.0037(11) -0.0137(12) -0.0246(11)
C22 0.0433(14) 0.0392(13) 0.0408(13) -0.0027(11) -0.0134(11) -0.0220(11)
C23 0.0600(18) 0.0604(17) 0.0413(14) 0.0139(14) -0.0151(13) -0.0246(13)
C24 0.089(2) 0.067(2) 0.0587(19) 0.0328(18) -0.0347(18) -0.0315(16)
C25 0.100(3) 0.0545(18) 0.0569(19) 0.0055(18) -0.0405(19) -0.0190(15)
C26 0.081(2) 0.076(2) 0.0396(16) -0.0212(18) -0.0102(16) -0.0173(15)
C27 0.0476(16) 0.0667(19) 0.0508(16) -0.0041(14) -0.0096(14) -0.0275(14)
N31 0.0364(11) 0.0353(10) 0.0357(10) -0.0006(8) -0.0072(9) -0.0169(9)
N32 0.0573(15) 0.0457(13) 0.0505(13) 0.0041(11) -0.0010(11) -0.0263(11)
C31 0.0421(15) 0.0506(15) 0.0452(14) -0.0046(12) -0.0048(12) -0.0230(12)
C32 0.0621(19) 0.0520(16) 0.0474(15) -0.0075(14) -0.0044(14) -0.0299(13)
C33 0.0401(14) 0.0364(13) 0.0419(14) 0.0056(11) -0.0030(12) -0.0084(11)
C34 0.0439(16) 0.0628(19) 0.0628(19) 0.0138(14) -0.0055(15) -0.0205(15)
C35 0.0355(16) 0.084(2) 0.065(2) 0.0011(15) -0.0125(15) -0.0107(17)
C36 0.0482(17) 0.078(2) 0.0540(17) -0.0079(15) -0.0188(15) -0.0183(15)
C37 0.0422(15) 0.0528(16) 0.0447(14) -0.0024(12) -0.0100(12) -0.0189(12)
C38 0.0356(13) 0.0332(12) 0.0331(12) 0.0000(10) -0.0055(10) -0.0089(10)

loop_
_atom_type_symbol
_atom_type_description
_atom_type_scat_dispersion_real
_atom_type_scat_dispersion_imag
_atom_type_scat_source
C C 0.0033 0.0016 'International Tables Vol C Tables 4.2.6.8 and 6.1.1.4'
H H 0.0000 0.0000 'International Tables Vol C Tables 4.2.6.8 and 6.1.1.4'
N N 0.0061 0.0033 'International Tables Vol C Tables 4.2.6.8 and 6.1.1.4'
O O 0.0106 0.0060 'International Tables Vol C Tables 4.2.6.8 and 6.1.1.4'
Cu Cu 0.3201 1.2651 'International Tables Vol C Tables 4.2.6.8 and 6.1.1.4'

loop_
_geom_angle_atom_site_label_1
_geom_angle_atom_site_label_2
_geom_angle_atom_site_label_3
_geom_angle_site_symmetry_1
_geom_angle_site_symmetry_3
_geom_angle
O12 Cu1 O11 . . 167.30(6)
O12 Cu1 O21 . . 89.25(7)
O11 Cu1 O21 . . 88.44(7)
O12 Cu1 O22 . . 89.63(7)
O11 Cu1 O22 . . 89.93(7)
O21 Cu1 O22 . . 167.48(6)
O12 Cu1 N31 . . 101.20(7)
O11 Cu1 N31 . . 91.45(6)
O21 Cu1 N31 . . 95.59(7)
O22 Cu1 N31 . . 96.86(7)
O12 Cu1 Cu1 . 2_766 85.49(5)
O11 Cu1 Cu1 . 2_766 81.87(5)
O21 Cu1 Cu1 . 2_766 85.08(5)
O22 Cu1 Cu1 . 2_766 82.40(5)
N31 Cu1 Cu1 . 2_766 173.27(5)
C11 O11 Cu1 . . 125.83(15)
C11 O12 Cu1 2_766 . 121.79(15)
O11 C11 O12 . 2_766 125.0(2)
O11 C11 C12 . . 117.4(2)
O12 C11 C12 2_766 . 117.6(2)
C13 C12 C17 . . 119.0(2)
C13 C12 C11 . . 119.8(2)
C17 C12 C11 . . 121.1(2)
C12 C13 C14 . . 120.4(2)
C12 C13 H13 . . 119.8
C14 C13 H13 . . 119.8
C15 C14 C13 . . 120.0(2)
C15 C14 H14 . . 120.0
C13 C14 H14 . . 120.0
C14 C15 C16 . . 120.0(2)
C14 C15 H15 . . 120.0
C16 C15 H15 . . 120.0
C15 C16 C17 . . 120.3(2)
C15 C16 H16 . . 119.9
C17 C16 H16 . . 119.9
C16 C17 C12 . . 120.3(2)
C16 C17 H17 . . 119.8
C12 C17 H17 . . 119.8
C21 O21 Cu1 . . 122.18(16)
C21 O22 Cu1 2_766 . 125.03(15)
O21 C21 O22 . 2_766 125.1(2)
O21 C21 C22 . . 117.6(2)
O22 C21 C22 2_766 . 117.2(2)
C23 C22 C27 . . 118.2(2)
C23 C22 C21 . . 120.8(2)
C27 C22 C21 . . 120.9(2)
C24 C23 C22 . . 121.2(3)
C24 C23 H23 . . 119.4
C22 C23 H23 . . 119.4
C25 C24 C23 . . 120.2(3)
C25 C24 H24 . . 119.9
C23 C24 H24 . . 119.9
C26 C25 C24 . . 119.5(3)
C26 C25 H25 . . 120.3
C24 C25 H25 . . 120.3
C25 C26 C27 . . 120.9(3)
C25 C26 H26 . . 119.6
C27 C26 H26 . . 119.6
C26 C27 C22 . . 120.0(3)
C26 C27 H27 . . 120.0
C22 C27 H27 . . 120.0
C31 N31 C38 . . 116.26(19)
C31 N31 Cu1 . . 115.16(15)
C38 N31 Cu1 . . 128.20(14)
C32 N32 C33 . . 115.7(2)
N31 C31 C32 . . 122.6(2)
N31 C31 H31 . . 118.7
C32 C31 H31 . . 118.7
N32 C32 C31 . . 123.1(2)
N32 C32 H32 . . 118.5
C31 C32 H32 . . 118.5
N32 C33 C34 . . 119.2(2)
N32 C33 C38 . . 122.0(2)
C34 C33 C38 . . 118.9(2)
C35 C34 C33 . . 120.1(3)
C35 C34 H34 . . 119.9
C33 C34 H34 . . 119.9
C34 C35 C36 . . 121.1(3)
C34 C35 H35 . . 119.4
C36 C35 H35 . . 119.4
C37 C36 C35 . . 120.6(3)
C37 C36 H36 . . 119.7
C35 C36 H36 . . 119.7
C36 C37 C38 . . 119.8(2)
C36 C37 H37 . . 120.1
C38 C37 H37 . . 120.1
N31 C38 C37 . . 120.2(2)
N31 C38 C33 . . 120.3(2)
C37 C38 C33 . . 119.4(2)

loop_
_geom_bond_atom_site_label_1
_geom_bond_atom_site_label_2
_geom_bond_site_symmetry_2
_geom_bond_distance
Cu1 O12 . 1.9582(15)
Cu1 O11 . 1.9660(15)
Cu1 O21 . 1.9735(16)
Cu1 O22 . 1.9746(16)
Cu1 N31 . 2.2465(18)
Cu1 Cu1 2_766 2.6683(6)
O11 C11 . 1.258(3)
O12 C11 2_766 1.263(2)
C11 O12 2_766 1.263(2)
C11 C12 . 1.498(3)
C12 C13 . 1.377(3)
C12 C17 . 1.383(3)
C13 C14 . 1.383(3)
C13 H13 . 0.9300
C14 C15 . 1.370(4)
C14 H14 . 0.9300
C15 C16 . 1.371(3)
C15 H15 . 0.9300
C16 C17 . 1.376(3)
C16 H16 . 0.9300
C17 H17 . 0.9300
O21 C21 . 1.255(3)
O22 C21 2_766 1.267(3)
C21 O22 2_766 1.267(3)
C21 C22 . 1.500(3)
C22 C23 . 1.381(3)
C22 C27 . 1.386(3)
C23 C24 . 1.375(3)
C23 H23 . 0.9300
C24 C25 . 1.367(4)
C24 H24 . 0.9300
C25 C26 . 1.366(4)
C25 H25 . 0.9300
C26 C27 . 1.383(4)
C26 H26 . 0.9300
C27 H27 . 0.9300
N31 C31 . 1.313(3)
N31 C38 . 1.370(3)
N32 C32 . 1.302(3)
N32 C33 . 1.366(3)
C31 C32 . 1.413(3)
C31 H31 . 0.9300
C32 H32 . 0.9300
C33 C34 . 1.415(4)
C33 C38 . 1.416(3)
C34 C35 . 1.351(4)
C34 H34 . 0.9300
C35 C36 . 1.395(4)
C35 H35 . 0.9300
C36 C37 . 1.369(3)
C36 H36 . 0.9300
C37 C38 . 1.407(3)
C37 H37 . 0.9300
